data_7242461
loop_
_publ_author_name
'Hasuo, Naohiro'
'Takahashi, Kiyonori'
'Hisaki, Ichiro'
'Kokado, Kenta'
'Nakamura, Takayoshi'

_publ_section_title
;
 Molecular motion of halogenated ethylammonium/[18]crown-6 supramolecular
 ions in nickel dithiolate magnetic crystals
;
_journal_issue 14
_journal_name_full CrystEngComm
_journal_page_first 2756
_journal_page_last 2763
_journal_paper_doi 10.1039/D1CE00253H
_journal_volume 23
_journal_year 2021
_chemical_formula_moiety 'C6 Ni S10, C2 H7 Cl N, C12 H24 O6'
_chemical_formula_sum 'C20 H31 Cl N Ni O6 S10'
_chemical_formula_weight 796.22
_space_group_crystal_system triclinic
_space_group_IT_number 2
_space_group_name_Hall '-P 1'
_space_group_name_H-M_alt 'P -1'
_atom_sites_solution_hydrogens geom
_atom_sites_solution_primary dual
_audit_creation_date 2020-12-31
_audit_creation_method
;
Olex2 1.3
(compiled 2020.07.31 svn.rc2a77460 for OlexSys, GUI svn.r6145)
;
_audit_update_record
;
2020-12-31 deposited with the CCDC.	2021-03-18 downloaded from the CCDC.
;
_cell_angle_alpha 91.1450(10)
_cell_angle_beta 110.6780(10)
_cell_angle_gamma 96.4220(10)
_cell_formula_units_Z 2
_cell_length_a 11.27840(10)
_cell_length_b 12.34600(10)
_cell_length_c 12.86190(10)
_cell_measurement_reflns_used 27000
_cell_measurement_temperature 253
_cell_measurement_theta_max 72.0620
_cell_measurement_theta_min 3.5940
_cell_volume 1661.63(3)
_computing_cell_refinement 'CrysAlisPro 1.171.40.67a (Rigaku OD, 2019)'
_computing_data_collection 'CrysAlisPro 1.171.40.67a (Rigaku OD, 2019)'
_computing_data_reduction 'CrysAlisPro 1.171.40.67a (Rigaku OD, 2019)'
_computing_molecular_graphics 'Olex2 1.3 (Dolomanov et al., 2009)'
_computing_publication_material 'Olex2 1.3 (Dolomanov et al., 2009)'
_computing_structure_refinement 'SHELXL 2018/3 (Sheldrick, 2015)'
_computing_structure_solution 'ShelXT (Sheldrick, 2015)'
_diffrn_ambient_temperature 253
_diffrn_detector 'Hybrid Pixel Array Detector'
_diffrn_detector_area_resol_mean 5.8140
_diffrn_detector_type 'HPC area detector'
_diffrn_measured_fraction_theta_full 0.985
_diffrn_measured_fraction_theta_max 0.968
_diffrn_measurement_details
;
List of Runs (angles in degrees, time in seconds):

  # Type    Start    End  Width  t~exp~   \w     \q     \k     \f   Frames
#--------------------------------------------------------------------------
  1  \w     16.00  94.00   0.50    0.50    --    5.00  46.00-150.00  156
  2  \w    -83.00  12.00   0.50    0.50    --    5.00  46.00-150.00  190
  3  \w      3.00  50.00   0.50    0.50    --  -38.00  55.00  55.27   94
  4  \w    -54.00 -28.00   0.50    0.50    --  -38.00  55.00  55.27   52
  5  \w   -101.00 -24.00   0.50    0.50    --  -42.00  53.00 -87.93  154
  6  \w   -128.00 -63.00   0.50    0.50    --  -42.00  55.00-162.12  130
  7  \w     -5.00  46.00   0.50    0.50    --  -42.00  55.00-162.12  102
  8  \w     17.00  46.00   0.50    0.50    --  -42.00  53.00 -87.93   58
  9  \w    -75.00 -38.00   0.50    0.50    --  -50.00  54.00 146.87   74
 10  \w      3.00  38.00   0.50    0.50    --  -50.00  54.00 146.87   70
 11  \w     -4.00  38.00   0.50    0.50    --  -50.00  55.00  32.87   84
 12  \w      2.00  31.00   0.50    0.50    --  -58.00  55.00 -86.41   58
 13  \w     -2.00  31.00   0.50    0.50    --  -58.00  55.00 -12.31   66
 14  \w    -14.00  31.00   0.50    0.50    --  -58.00  55.00-125.47   90
 15  \w      5.00  31.00   0.50    0.50    --  -58.00  55.00 108.94   52
 16  \w      1.00  27.00   0.50    0.50    --  -62.00  54.00-151.82   52
 17  \w      2.00  27.00   0.50    0.50    --  -62.00  55.00  24.85   50
 18  \w    -16.00  23.00   0.50    0.50    --  -66.00  55.00  50.44   78
 19  \w     -4.00  22.00   0.50    0.50    --  -66.00  55.00 170.19   52
 20  \w     -2.00  23.00   0.50    0.50    --  -66.00  55.00  98.10   50
 21  \w    -10.00  23.00   0.50    0.50    --  -66.00  55.00 -23.04   66
 22  \w     -9.00  17.00   0.50    0.50    --  -70.00  55.00  68.85   52
 23  \w     -6.00  19.00   0.50    0.50    --  -70.00  55.00 -44.51   50
 24  \w    -14.00  17.00   0.50    0.50    --  -70.00  55.00-151.04   62
 25  \w    -24.00  19.00   0.50    0.50    --  -70.00  53.00 149.79   86
 26  \w    -13.00  13.00   0.50    0.50    --  -74.00  53.00 -61.99   52
 27  \w    -24.00  11.00   0.50    0.50    --  -78.00  55.00-166.49   70
 28  \w    -15.00  11.00   0.50    0.50    --  -78.00  53.00-123.26   52
 29  \w    -15.00  11.00   0.50    0.50    --  -78.00  52.00 -78.58   52
 30  \w    -23.00  11.00   0.50    0.50    --  -78.00  55.00  13.36   68
 31  \w    -78.00 -33.00   0.50    0.50    --  -86.00  55.00 116.24   90
 32  \w   -135.00   3.00   0.50    0.50    --  -86.00  53.00 151.54  276
 33  \w   -147.00-116.00   0.50    0.50    --  -86.00  55.00 116.24   62
 34  \w    -25.00   3.00   0.50    0.50    --  -86.00  54.00 -88.05   56
 35  \w    -22.00   3.00   0.50    0.50    --  -86.00  55.00 116.24   50
 36  \w    -24.00   1.00   0.50    0.50    --  -86.00  53.00 130.23   50
 37  \w    -51.00  -3.00   0.50    0.50    --  -90.00  54.00  81.26   96
 38  \w   -126.00  -6.00   0.50    0.50    --  -90.00  53.00 -42.65  240
 39  \w    -43.00  -2.00   0.50    0.50    --  -90.00  55.00 174.96   82
 40  \w   -162.00-136.00   0.50    0.50    --  -90.00  55.00 174.96   52
 41  \w    -32.00  -3.00   0.50    0.50    --  -90.00  51.00-131.58   58
 42  \w    -40.00  -8.00   0.50    0.50    --  -94.00  53.00 123.38   64
 43  \w   -137.00 -69.00   0.50    0.50    --  -94.00  53.00 123.38  136
 44  \w    -36.00 -11.00   0.50    0.50    --  -95.40  55.00 -96.49   50
 45  \w   -126.00 -48.00   0.50    0.50    --  -95.40  55.00 -96.49  156
 46  \w   -182.00  -7.00   0.50    0.50    --  -95.40  55.00 -58.37  350
 47  \w   -175.00-149.00   0.50    0.50    --  -95.40  55.00 -96.49   52
 48  \w   -134.00 -37.00   0.50    0.50    --  -95.40  53.00 163.19  194
 49  \w   -132.00  -6.00   0.50    0.50    --  -95.40  55.00  -2.05  252
 50  \w   -176.00-139.00   0.50    0.50    --  -95.40  55.00  -2.05   74
 51  \w    -42.00  -6.00   0.50    0.50    --  -95.40  53.00 -25.68   72
 52  \w   -184.00 -66.00   0.50    0.50    --  -95.40  55.00-150.52  236
 53  \w   -183.00  -7.00   0.50    0.50    --  -95.40  55.00  66.98  352
 54  \w   -160.00  -7.00   0.50    0.50    --  -95.40  55.00-109.45  306
 55  \w    -32.00  -6.00   0.50    0.50    --  -95.40  51.00  21.35   52
 56  \w   -105.00  -6.00   0.50    0.50    --  -95.40  54.00-140.30  198
 57  \w    -38.00  -6.00   0.50    0.50    --  -95.40  55.00   8.88   64
 58  \w   -119.00 -45.00   0.50    0.50    --  -95.40  55.00   8.88  148
 59  \w   -126.00  -6.00   0.50    0.50    --  -95.40  55.00 109.14  240
 60  \w   -175.00-140.00   0.50    0.50    --  -95.40  55.00 109.14   70
 61  \w   -137.00  -6.00   0.50    0.50    --  -95.40  54.00  51.05  262
 62  \w    -59.00 -10.00   0.50    0.50    --  -95.40  55.00-150.52   98
;
_diffrn_measurement_device 'four-circle diffractometer'
_diffrn_measurement_device_type 'XtaLAB AFC11 (RCD3): quarter-chi single'
_diffrn_measurement_method '\w scans'
_diffrn_orient_matrix_type 'CrysAlisPro convention (1999,Acta A55,543-557)'
_diffrn_orient_matrix_UB_11 0.0848917000
_diffrn_orient_matrix_UB_12 -0.0642460000
_diffrn_orient_matrix_UB_13 -0.0427911000
_diffrn_orient_matrix_UB_21 0.0999032000
_diffrn_orient_matrix_UB_22 0.0057883000
_diffrn_orient_matrix_UB_23 0.1188742000
_diffrn_orient_matrix_UB_31 -0.0669238000
_diffrn_orient_matrix_UB_32 -0.1080356000
_diffrn_orient_matrix_UB_33 0.0222566000
_diffrn_radiation_monochromator mirror
_diffrn_radiation_probe x-ray
_diffrn_radiation_type 'Cu K\a'
_diffrn_radiation_wavelength 1.54184
_diffrn_reflns_av_R_equivalents 0.0382
_diffrn_reflns_av_unetI/netI 0.0178
_diffrn_reflns_Laue_measured_fraction_full 0.985
_diffrn_reflns_Laue_measured_fraction_max 0.968
_diffrn_reflns_limit_h_max 13
_diffrn_reflns_limit_h_min -13
_diffrn_reflns_limit_k_max 14
_diffrn_reflns_limit_k_min -15
_diffrn_reflns_limit_l_max 15
_diffrn_reflns_limit_l_min -15
_diffrn_reflns_number 41385
_diffrn_reflns_point_group_measured_fraction_full 0.985
_diffrn_reflns_point_group_measured_fraction_max 0.968
_diffrn_reflns_theta_full 67.684
_diffrn_reflns_theta_max 72.249
_diffrn_reflns_theta_min 3.610
_diffrn_source 'Rotating-anode X-ray tube'
_diffrn_source_type 'Rigaku (Cu) X-ray Source'
_exptl_absorpt_coefficient_mu 7.765
_exptl_absorpt_correction_T_max 1.00000
_exptl_absorpt_correction_T_min 0.54517
_exptl_absorpt_correction_type multi-scan
_exptl_absorpt_process_details
;
CrysAlisPro 1.171.40.67a (Rigaku Oxford Diffraction, 2019)
Empirical absorption correction using spherical harmonics,
 implemented in SCALE3 ABSPACK scaling algorithm.
;
_exptl_crystal_colour black
_exptl_crystal_colour_primary black
_exptl_crystal_density_diffrn 1.591
_exptl_crystal_description block
_exptl_crystal_F_000 822
_exptl_crystal_size_max 0.291
_exptl_crystal_size_mid 0.249
_exptl_crystal_size_min 0.153
_refine_diff_density_max 0.295
_refine_diff_density_min -0.256
_refine_diff_density_rms 0.041
_refine_ls_extinction_coef 0.00309(15)
_refine_ls_extinction_expression Fc^*^=kFc[1+0.001xFc^2^\l^3^/sin(2\q)]^-1/4^
_refine_ls_extinction_method 'SHELXL-2018/3 (Sheldrick 2018)'
_refine_ls_goodness_of_fit_ref 1.054
_refine_ls_hydrogen_treatment constr
_refine_ls_matrix_type full
_refine_ls_number_parameters 536
_refine_ls_number_reflns 6340
_refine_ls_number_restraints 0
_refine_ls_restrained_S_all 1.054
_refine_ls_R_factor_all 0.0290
_refine_ls_R_factor_gt 0.0271
_refine_ls_shift/su_max 0.001
_refine_ls_shift/su_mean 0.000
_refine_ls_structure_factor_coef Fsqd
_refine_ls_weighting_details 'w=1/[\s^2^(Fo^2^)+(0.0421P)^2^+0.3530P] where P=(Fo^2^+2Fc^2^)/3'
_refine_ls_weighting_scheme calc
_refine_ls_wR_factor_gt 0.0763
_refine_ls_wR_factor_ref 0.0776
_reflns_Friedel_coverage 0.000
_reflns_number_gt 5825
_reflns_number_total 6340
_reflns_threshold_expression 'I > 2\s(I)'
_cod_data_source_file d1ce00253h3.cif
_cod_data_source_block 253k-f
_cod_depositor_comments 'Adding full bibliography for 7242434--7242480.cif.'
_cod_database_code 7242461
_shelx_shelxl_version_number 2018/3
_chemical_oxdiff_formula C20H31NO6NiS10Cl
_shelx_space_group_comment
;
The symmetry employed for this shelxl refinement is uniquely defined
by the following loop, which should always be used as a source of
symmetry information in preference to the above space-group names.
They are only intended as comments.
;
_diffrn_oxdiff_digest_frames
;
01abefbb46bbf6e9ace5a09866b9b78568000277976
;
_reflns_odcompleteness_completeness 98.62
_reflns_odcompleteness_iscentric 1
_reflns_odcompleteness_theta 66.97
_olex2_refinement_description
;
1. Fixed Uiso
 At 1.2 times of:
  All C(H,H) groups, All C(H,H,H,H) groups, All N(H,H,H) groups
2. Others
 Sof(H20c)=Sof(H20d)=Sof(C19A)=Sof(H19c)=Sof(H19d)=Sof(Cl)=1-FVAR(1)
 Sof(Cl18)=Sof(H20a)=Sof(H20b)=Sof(C19)=Sof(H19a)=Sof(H19b)=FVAR(1)
 Sof(O1A)=Sof(O23A)=Sof(C22A)=Sof(H22c)=Sof(H22d)=Sof(C27A)=Sof(H27c)=
 Sof(H27d)=Sof(C24A)=Sof(H24c)=Sof(H24d)=Sof(C26A)=Sof(H26c)=Sof(H26d)=Sof(C8A)=
 Sof(H8Aa)=Sof(H8Ab)=Sof(O6A)=Sof(C32A)=Sof(H32c)=Sof(H32d)=Sof(C40A)=Sof(H40c)=
 Sof(H40d)=Sof(O28A)=Sof(C4A)=Sof(H4Aa)=Sof(H4Ab)=Sof(C31A)=Sof(H31c)=Sof(H31d)=
 Sof(O2A)=Sof(C30A)=Sof(H30c)=Sof(H30d)=Sof(C37A)=Sof(H37c)=Sof(H37d)=Sof(O3A)=
 Sof(C1A)=Sof(H1Aa)=Sof(H1Ab)=1-FVAR(2)
 Sof(O23)=Sof(C30)=Sof(H30a)=Sof(H30b)=Sof(C32)=Sof(H32a)=Sof(H32b)=Sof(C22)=
 Sof(H22a)=Sof(H22b)=Sof(C37)=Sof(H37a)=Sof(H37b)=Sof(O28)=Sof(C27)=Sof(H27a)=
 Sof(H27b)=Sof(C40)=Sof(H40a)=Sof(H40b)=Sof(C24)=Sof(H24a)=Sof(H24b)=Sof(C31)=
 Sof(H31a)=Sof(H31b)=Sof(C26)=Sof(H26a)=Sof(H26b)=Sof(O1)=Sof(O2)=Sof(O3)=
 Sof(O6)=Sof(C8)=Sof(H8a)=Sof(H8b)=Sof(C4)=Sof(H4a)=Sof(H4b)=Sof(C1)=Sof(H1a)=
 Sof(H1b)=FVAR(2)
3.a Secondary CH2 refined with riding coordinates:
 C20(H20a,H20b), C20(H20c,H20d), C30(H30a,H30b), C32(H32a,H32b), C22(H22a,
 H22b), C37(H37a,H37b), C19(H19a,H19b), C27(H27a,H27b), C40(H40a,H40b),
 C24(H24a,H24b), C31(H31a,H31b), C26(H26a,H26b), C19A(H19c,H19d), C8(H8a,H8b),
 C4(H4a,H4b), C1(H1a,H1b), C22A(H22c,H22d), C27A(H27c,H27d), C24A(H24c,H24d),
 C26A(H26c,H26d), C8A(H8Aa,H8Ab), C32A(H32c,H32d), C40A(H40c,H40d), C4A(H4Aa,
 H4Ab), C31A(H31c,H31d), C30A(H30c,H30d), C37A(H37c,H37d), C1A(H1Aa,H1Ab)
3.b Idealised Me refined as rotating group:
 N21(H21a,H21b,H21c)
;
_olex2_exptl_crystal_mounting_method loop
_olex2_submission_special_instructions 'No special instructions were received'
_oxdiff_exptl_absorpt_empirical_details
;
Empirical correction (ABSPACK) includes:
- Absorption correction using spherical harmonics
- Frame scaling
;
_oxdiff_exptl_absorpt_empirical_full_max 1.736
_oxdiff_exptl_absorpt_empirical_full_min 0.750

loop_
_space_group_symop_operation_xyz
'x, y, z'
'-x, -y, -z'

loop_
_atom_site_label
_atom_site_type_symbol
_atom_site_fract_x
_atom_site_fract_y
_atom_site_fract_z
_atom_site_U_iso_or_equiv
_atom_site_adp_type
_atom_site_occupancy
_atom_site_site_symmetry_order
_atom_site_calc_flag
_atom_site_refinement_flags_posn
_atom_site_refinement_flags_adp
_atom_site_refinement_flags_occupancy
_atom_site_disorder_assembly
_atom_site_disorder_group
Ni1 Ni 0.34531(2) 0.88974(2) 0.51228(2) 0.04381(9) Uani 1 1 d . . . . .
S6 S 0.11402(4) 1.02583(4) 0.72071(4) 0.05329(11) Uani 1 1 d . . . . .
S9 S 0.39889(4) 0.84437(4) 0.68249(3) 0.05532(12) Uani 1 1 d . . . . .
S7 S 0.19215(4) 0.97559(4) 0.52322(3) 0.05375(11) Uani 1 1 d . . . . .
S16 S 0.50566(4) 0.81211(4) 0.50707(3) 0.05401(11) Uani 1 1 d . . . . .
S15 S 0.29048(4) 0.92928(4) 0.34008(3) 0.05440(12) Uani 1 1 d . . . . .
S4 S 0.30193(5) 0.90246(4) 0.86549(3) 0.05774(12) Uani 1 1 d . . . . .
S13 S 0.59933(4) 0.77126(4) 0.31784(4) 0.05919(12) Uani 1 1 d . . . . .
S11 S 0.40780(5) 0.88640(4) 0.16631(4) 0.05900(12) Uani 1 1 d . . . . .
S8 S 0.12628(5) 1.00306(4) 0.95396(4) 0.06677(14) Uani 1 1 d . . . . .
S17 S 0.58959(5) 0.78595(5) 0.08512(4) 0.07288(15) Uani 1 1 d . . . . .
Cl18 Cl 0.6638(3) 0.5466(3) 0.4877(2) 0.0939(8) Uani 0.674(5) 1 d . . P A 1
N21 N 0.83464(14) 0.49799(11) 0.74438(11) 0.0520(3) Uani 1 1 d . . . . .
H21A H 0.813444 0.564761 0.729307 0.062 Uiso 1 1 calc GR . . . .
H21B H 0.910605 0.493517 0.739207 0.062 Uiso 1 1 calc GR . . . .
H21C H 0.838265 0.484527 0.813082 0.062 Uiso 1 1 calc GR . . . .
C3 C 0.29763(15) 0.90787(13) 0.72925(13) 0.0461(3) Uani 1 1 d . . . . .
C2 C 0.20872(15) 0.96527(12) 0.66049(13) 0.0447(3) Uani 1 1 d . . . . .
C12 C 0.53498(17) 0.81304(15) 0.18454(14) 0.0550(4) Uani 1 1 d . . . . .
C10 C 0.40316(15) 0.87699(13) 0.29981(13) 0.0470(3) Uani 1 1 d . . . . .
C5 C 0.17822(16) 0.97869(14) 0.85216(14) 0.0510(4) Uani 1 1 d . . . . .
C14 C 0.49509(15) 0.82464(13) 0.37193(13) 0.0470(3) Uani 1 1 d . . . . .
O23 O 0.8534(5) 0.3446(4) 0.9113(3) 0.0679(10) Uani 0.457(4) 1 d . . P B 1
C20 C 0.7373(2) 0.41652(17) 0.66353(17) 0.0717(5) Uani 1 1 d . . . . .
H20A H 0.653855 0.425247 0.665970 0.086 Uiso 0.674(5) 1 calc R . P A 1
H20B H 0.755540 0.343701 0.685477 0.086 Uiso 0.674(5) 1 calc R . P A 1
H20C H 0.776916 0.377522 0.621032 0.086 Uiso 0.326(5) 1 calc R . P A 2
H20D H 0.701954 0.363882 0.703247 0.086 Uiso 0.326(5) 1 calc R . P A 2
C30 C 0.8528(15) 0.7867(9) 0.6816(11) 0.070(4) Uani 0.457(4) 1 d . . P B 1
H30A H 0.783556 0.762611 0.612113 0.084 Uiso 0.457(4) 1 calc R . P B 1
H30B H 0.893082 0.857633 0.672265 0.084 Uiso 0.457(4) 1 calc R . P B 1
C32 C 0.6795(7) 0.7022(6) 0.8643(6) 0.0726(17) Uani 0.457(4) 1 d . . P B 1
H32A H 0.613251 0.749857 0.842158 0.087 Uiso 0.457(4) 1 calc R . P B 1
H32B H 0.743806 0.732063 0.934458 0.087 Uiso 0.457(4) 1 calc R . P B 1
C22 C 0.6876(10) 0.4220(11) 0.9491(9) 0.080(3) Uani 0.457(4) 1 d . . P B 1
H22A H 0.625539 0.379977 0.884450 0.096 Uiso 0.457(4) 1 calc R . P B 1
H22B H 0.648542 0.429764 1.004535 0.096 Uiso 0.457(4) 1 calc R . P B 1
C37 C 1.1002(13) 0.6334(14) 0.6578(12) 0.085(4) Uani 0.457(4) 1 d . . P B 1
H37A H 1.141721 0.633836 0.603356 0.102 Uiso 0.457(4) 1 calc R . P B 1
H37B H 1.163564 0.661189 0.729193 0.102 Uiso 0.457(4) 1 calc R . P B 1
C19 C 0.7334(4) 0.4272(3) 0.5472(3) 0.0772(11) Uani 0.674(5) 1 d . . P A 1
H19A H 0.684017 0.362575 0.501662 0.093 Uiso 0.674(5) 1 calc R . P A 1
H19B H 0.819621 0.431358 0.546748 0.093 Uiso 0.674(5) 1 calc R . P A 1
O28 O 0.7354(4) 0.6955(3) 0.7818(3) 0.0643(10) Uani 0.457(4) 1 d . . P B 1
C27 C 0.9661(12) 0.2947(8) 0.9538(7) 0.081(3) Uani 0.457(4) 1 d . . P B 1
H27A H 0.949655 0.228438 0.988469 0.097 Uiso 0.457(4) 1 calc R . P B 1
H27B H 1.031946 0.343763 1.009790 0.097 Uiso 0.457(4) 1 calc R . P B 1
C40 C 1.1491(7) 0.3964(8) 0.7632(10) 0.089(2) Uani 0.457(4) 1 d . . P B 1
H40A H 1.228298 0.418322 0.825144 0.107 Uiso 0.457(4) 1 calc R . P B 1
H40B H 1.159519 0.328668 0.729743 0.107 Uiso 0.457(4) 1 calc R . P B 1
C24 C 0.8049(8) 0.3635(5) 0.9960(6) 0.0856(18) Uani 0.457(4) 1 d . . P B 1
H24A H 0.869290 0.407935 1.057464 0.103 Uiso 0.457(4) 1 calc R . P B 1
H24B H 0.782387 0.294684 1.023629 0.103 Uiso 0.457(4) 1 calc R . P B 1
C31 C 0.7998(6) 0.7966(4) 0.7735(5) 0.0761(16) Uani 0.457(4) 1 d . . P B 1
H31A H 0.868874 0.819123 0.843507 0.091 Uiso 0.457(4) 1 calc R . P B 1
H31B H 0.741564 0.851427 0.757254 0.091 Uiso 0.457(4) 1 calc R . P B 1
C26 C 1.0095(7) 0.2684(5) 0.8612(5) 0.0806(16) Uani 0.457(4) 1 d . . P B 1
H26A H 1.083229 0.229067 0.888414 0.097 Uiso 0.457(4) 1 calc R . P B 1
H26B H 0.942013 0.222081 0.803811 0.097 Uiso 0.457(4) 1 calc R . P B 1
C19A C 0.6381(6) 0.4694(6) 0.5903(5) 0.070(2) Uani 0.326(5) 1 d . . P A 2
H19C H 0.618666 0.527042 0.631783 0.084 Uiso 0.326(5) 1 calc R . P A 2
H19D H 0.561690 0.417306 0.558452 0.084 Uiso 0.326(5) 1 calc R . P A 2
Cl Cl 0.6825(8) 0.5255(7) 0.4827(5) 0.107(2) Uani 0.326(5) 1 d . . P A 2
O1 O 0.7250(4) 0.5252(4) 0.9190(3) 0.0678(10) Uani 0.457(4) 1 d . . P B 1
O2 O 1.0483(4) 0.5264(4) 0.6657(3) 0.0751(11) Uani 0.457(4) 1 d . . P B 1
O3 O 0.9402(4) 0.7139(3) 0.7056(3) 0.0670(10) Uani 0.457(4) 1 d . . P B 1
O6 O 1.0423(4) 0.3664(4) 0.8160(4) 0.0665(10) Uani 0.457(4) 1 d . . P B 1
C8 C 0.6235(6) 0.5900(6) 0.8777(5) 0.0840(19) Uani 0.457(4) 1 d . . P B 1
H8A H 0.578615 0.593327 0.929324 0.101 Uiso 0.457(4) 1 calc R . P B 1
H8B H 0.563214 0.558075 0.806525 0.101 Uiso 0.457(4) 1 calc R . P B 1
C4 C 1.1434(8) 0.4560(8) 0.7032(6) 0.090(2) Uani 0.457(4) 1 d . . P B 1
H4A H 1.142427 0.416520 0.636845 0.108 Uiso 0.457(4) 1 calc R . P B 1
H4B H 1.224220 0.503158 0.731253 0.108 Uiso 0.457(4) 1 calc R . P B 1
C1 C 0.9945(7) 0.7047(5) 0.6233(7) 0.0815(19) Uani 0.457(4) 1 d . . P B 1
H1A H 1.028338 0.776798 0.610138 0.098 Uiso 0.457(4) 1 calc R . P B 1
H1B H 0.928955 0.673892 0.554193 0.098 Uiso 0.457(4) 1 calc R . P B 1
O1A O 0.7102(4) 0.5842(3) 0.8837(3) 0.0673(8) Uani 0.543(4) 1 d . . P B 2
O23A O 0.7957(4) 0.3803(3) 0.9205(3) 0.0657(8) Uani 0.543(4) 1 d . . P B 2
C22A C 0.6410(6) 0.4963(5) 0.9166(4) 0.0814(13) Uani 0.543(4) 1 d . . P B 2
H22C H 0.580396 0.453947 0.851459 0.098 Uiso 0.543(4) 1 calc R . P B 2
H22D H 0.594245 0.524349 0.959457 0.098 Uiso 0.543(4) 1 calc R . P B 2
C27A C 0.8953(6) 0.3208(4) 0.9830(5) 0.0800(14) Uani 0.543(4) 1 d . . P B 2
H27C H 0.862305 0.265998 1.022259 0.096 Uiso 0.543(4) 1 calc R . P B 2
H27D H 0.962462 0.369888 1.037658 0.096 Uiso 0.543(4) 1 calc R . P B 2
C24A C 0.7370(9) 0.4250(10) 0.9870(7) 0.079(2) Uani 0.543(4) 1 d . . P B 2
H24C H 0.800535 0.468451 1.049771 0.095 Uiso 0.543(4) 1 calc R . P B 2
H24D H 0.693728 0.367162 1.015550 0.095 Uiso 0.543(4) 1 calc R . P B 2
C26A C 0.9479(9) 0.2672(6) 0.9081(7) 0.077(2) Uani 0.543(4) 1 d . . P B 2
H26C H 1.009625 0.220672 0.949886 0.092 Uiso 0.543(4) 1 calc R . P B 2
H26D H 0.879749 0.221969 0.850137 0.092 Uiso 0.543(4) 1 calc R . P B 2
C8A C 0.6336(5) 0.6619(5) 0.8253(5) 0.0674(13) Uani 0.543(4) 1 d . . P B 2
H8AA H 0.585645 0.687815 0.868174 0.081 Uiso 0.543(4) 1 calc R . P B 2
H8AB H 0.573445 0.629071 0.754514 0.081 Uiso 0.543(4) 1 calc R . P B 2
O6A O 1.0079(3) 0.3482(3) 0.8593(4) 0.0691(9) Uani 0.543(4) 1 d . . P B 2
C32A C 0.7182(4) 0.7541(4) 0.8066(4) 0.0666(12) Uani 0.543(4) 1 d . . P B 2
H32C H 0.668437 0.812136 0.773657 0.080 Uiso 0.543(4) 1 calc R . P B 2
H32D H 0.782485 0.782958 0.877160 0.080 Uiso 0.543(4) 1 calc R . P B 2
C40A C 1.0616(5) 0.3034(5) 0.7868(6) 0.0872(17) Uani 0.543(4) 1 d . . P B 2
H40C H 1.136257 0.272202 0.833283 0.105 Uiso 0.543(4) 1 calc R . P B 2
H40D H 1.000408 0.242799 0.743694 0.105 Uiso 0.543(4) 1 calc R . P B 2
O28A O 0.7783(3) 0.7176(2) 0.7344(3) 0.0579(7) Uani 0.543(4) 1 d . . P B 2
C4A C 1.0900(11) 0.3502(8) 0.7296(7) 0.102(2) Uani 0.543(4) 1 d . . P B 2
H4AA H 1.050587 0.308661 0.658458 0.122 Uiso 0.543(4) 1 calc R . P B 2
H4AB H 1.181117 0.347705 0.751243 0.122 Uiso 0.543(4) 1 calc R . P B 2
C31A C 0.8560(13) 0.8050(10) 0.7116(11) 0.077(3) Uani 0.543(4) 1 d . . P B 2
H31C H 0.923363 0.835213 0.779950 0.092 Uiso 0.543(4) 1 calc R . P B 2
H31D H 0.805228 0.862356 0.678624 0.092 Uiso 0.543(4) 1 calc R . P B 2
O2A O 1.0705(4) 0.4720(3) 0.7035(3) 0.0768(9) Uani 0.543(4) 1 d . . P B 2
C30A C 0.9133(5) 0.7609(3) 0.6315(4) 0.0737(12) Uani 0.543(4) 1 d . . P B 2
H30C H 0.845762 0.728432 0.564233 0.088 Uiso 0.543(4) 1 calc R . P B 2
H30D H 0.963729 0.819713 0.611110 0.088 Uiso 0.543(4) 1 calc R . P B 2
C37A C 1.1483(5) 0.5667(6) 0.6893(5) 0.0862(16) Uani 0.543(4) 1 d . . P B 2
H37C H 1.202700 0.545709 0.650469 0.103 Uiso 0.543(4) 1 calc R . P B 2
H37D H 1.202307 0.601474 0.761381 0.103 Uiso 0.543(4) 1 calc R . P B 2
O3A O 0.9921(3) 0.6805(3) 0.6848(3) 0.0663(8) Uani 0.543(4) 1 d . . P B 2
C1A C 1.0608(11) 0.6455(12) 0.6223(10) 0.077(3) Uani 0.543(4) 1 d . . P B 2
H1AA H 1.110916 0.707535 0.606112 0.092 Uiso 0.543(4) 1 calc R . P B 2
H1AB H 1.002774 0.609336 0.552274 0.092 Uiso 0.543(4) 1 calc R . P B 2

loop_
_atom_site_aniso_label
_atom_site_aniso_U_11
_atom_site_aniso_U_22
_atom_site_aniso_U_33
_atom_site_aniso_U_23
_atom_site_aniso_U_13
_atom_site_aniso_U_12
Ni1 0.04503(16) 0.04398(16) 0.04145(15) -0.00025(11) 0.01422(12) 0.00639(11)
S6 0.0545(2) 0.0570(2) 0.0526(2) 0.00544(17) 0.02027(18) 0.02033(18)
S9 0.0563(2) 0.0687(3) 0.0468(2) 0.00913(18) 0.01958(18) 0.0272(2)
S7 0.0577(2) 0.0624(3) 0.0435(2) 0.00866(17) 0.01635(18) 0.0223(2)
S16 0.0497(2) 0.0674(3) 0.0467(2) 0.00676(18) 0.01642(17) 0.01682(19)
S15 0.0595(2) 0.0615(3) 0.0465(2) 0.00649(17) 0.01948(18) 0.0227(2)
S4 0.0647(3) 0.0712(3) 0.0460(2) 0.01337(19) 0.02400(19) 0.0285(2)
S13 0.0539(2) 0.0724(3) 0.0576(2) 0.0050(2) 0.02448(19) 0.0187(2)
S11 0.0624(3) 0.0729(3) 0.0448(2) 0.00367(19) 0.02046(19) 0.0172(2)
S8 0.0783(3) 0.0758(3) 0.0628(3) 0.0091(2) 0.0404(2) 0.0266(2)
S17 0.0695(3) 0.0977(4) 0.0601(3) -0.0069(2) 0.0334(2) 0.0142(3)
Cl18 0.1046(12) 0.0782(8) 0.0773(12) 0.0221(7) 0.0087(9) -0.0007(9)
N21 0.0606(8) 0.0436(7) 0.0524(7) 0.0028(6) 0.0212(6) 0.0068(6)
C3 0.0484(8) 0.0495(8) 0.0426(8) 0.0044(6) 0.0174(6) 0.0110(7)
C2 0.0462(8) 0.0435(8) 0.0455(8) 0.0029(6) 0.0166(6) 0.0095(6)
C12 0.0524(9) 0.0612(10) 0.0520(9) -0.0050(7) 0.0211(7) 0.0025(8)
C10 0.0494(8) 0.0468(8) 0.0445(8) -0.0010(6) 0.0169(7) 0.0045(7)
C5 0.0524(9) 0.0518(9) 0.0528(9) 0.0037(7) 0.0228(7) 0.0094(7)
C14 0.0455(8) 0.0481(8) 0.0480(8) -0.0015(6) 0.0182(7) 0.0041(7)
O23 0.086(3) 0.064(2) 0.052(2) 0.0107(16) 0.025(2) 0.0034(19)
C20 0.0854(14) 0.0544(10) 0.0631(11) 0.0015(9) 0.0171(10) -0.0088(10)
C30 0.085(5) 0.040(5) 0.081(6) 0.025(5) 0.023(4) 0.010(4)
C32 0.072(4) 0.074(4) 0.078(4) -0.008(3) 0.030(3) 0.026(3)
C22 0.082(7) 0.085(5) 0.080(7) 0.001(5) 0.046(5) -0.012(6)
C37 0.066(8) 0.093(7) 0.107(10) -0.002(7) 0.050(6) -0.009(6)
C19 0.107(3) 0.0600(18) 0.0584(17) -0.0075(13) 0.0296(17) -0.0106(17)
O28 0.078(2) 0.054(2) 0.0626(19) -0.0029(16) 0.0236(16) 0.0200(17)
C27 0.101(6) 0.062(5) 0.069(5) 0.026(4) 0.017(5) 0.009(4)
C40 0.068(4) 0.082(6) 0.129(8) -0.005(5) 0.045(4) 0.034(4)
C24 0.120(6) 0.070(4) 0.069(4) 0.015(3) 0.039(3) -0.004(4)
C31 0.084(4) 0.051(3) 0.081(3) 0.002(2) 0.011(3) 0.023(3)
C26 0.092(4) 0.054(4) 0.084(4) 0.009(3) 0.014(3) 0.018(3)
C19A 0.058(3) 0.079(4) 0.060(4) 0.004(3) 0.008(3) 0.001(3)
Cl 0.139(3) 0.136(5) 0.0626(18) 0.015(2) 0.055(2) 0.016(3)
O1 0.062(2) 0.071(3) 0.073(2) -0.0008(18) 0.0315(18) -0.002(2)
O2 0.074(3) 0.081(3) 0.075(2) 0.0009(19) 0.034(2) 0.004(2)
O3 0.074(2) 0.062(2) 0.066(2) 0.0103(16) 0.0289(18) 0.0010(17)
O6 0.078(2) 0.056(3) 0.069(2) -0.0003(18) 0.0268(17) 0.0201(18)
C8 0.061(4) 0.117(6) 0.080(4) -0.018(4) 0.036(3) 0.006(3)
C4 0.081(4) 0.118(7) 0.085(4) -0.013(4) 0.050(4) 0.007(4)
C1 0.094(5) 0.070(4) 0.086(4) 0.010(3) 0.047(4) -0.014(4)
O1A 0.067(2) 0.066(2) 0.0740(18) 0.0061(15) 0.0324(15) 0.0078(16)
O23A 0.082(2) 0.0607(17) 0.0538(19) 0.0087(13) 0.0241(15) 0.0051(15)
C22A 0.082(4) 0.087(4) 0.088(3) -0.004(3) 0.049(3) 0.002(3)
C27A 0.091(4) 0.070(3) 0.067(3) 0.016(2) 0.014(3) 0.005(3)
C24A 0.095(7) 0.083(4) 0.066(5) 0.010(4) 0.041(4) -0.008(5)
C26A 0.087(4) 0.051(3) 0.081(5) 0.017(3) 0.012(4) 0.019(3)
C8A 0.058(3) 0.075(4) 0.077(3) -0.006(3) 0.030(2) 0.019(2)
O6A 0.073(2) 0.044(2) 0.085(2) 0.0011(16) 0.0191(16) 0.0136(14)
C32A 0.063(2) 0.064(3) 0.071(3) -0.006(2) 0.016(2) 0.026(2)
C40A 0.088(3) 0.064(3) 0.105(4) -0.008(3) 0.022(3) 0.033(3)
O28A 0.0607(15) 0.0455(16) 0.0702(17) -0.0006(12) 0.0253(13) 0.0120(11)
C4A 0.135(7) 0.103(6) 0.097(5) 0.005(4) 0.063(5) 0.064(5)
C31A 0.077(4) 0.040(3) 0.117(9) -0.002(4) 0.039(5) 0.007(2)
O2A 0.067(2) 0.079(2) 0.094(3) 0.0029(18) 0.0394(19) 0.0166(18)
C30A 0.079(3) 0.057(2) 0.085(3) 0.021(2) 0.031(2) 0.000(2)
C37A 0.063(3) 0.115(5) 0.095(3) -0.007(3) 0.047(3) 0.009(3)
O3A 0.0719(19) 0.0656(19) 0.072(2) 0.0104(16) 0.0401(16) 0.0046(15)
C1A 0.073(7) 0.082(4) 0.086(6) 0.001(4) 0.047(4) -0.003(5)

loop_
_atom_type_symbol
_atom_type_description
_atom_type_scat_dispersion_real
_atom_type_scat_dispersion_imag
_atom_type_scat_source
C C 0.0181 0.0091 'International Tables Vol C Tables 4.2.6.8 and 6.1.1.4'
H H 0.0000 0.0000 'International Tables Vol C Tables 4.2.6.8 and 6.1.1.4'
Cl Cl 0.3639 0.7018 'International Tables Vol C Tables 4.2.6.8 and 6.1.1.4'
N N 0.0311 0.0180 'International Tables Vol C Tables 4.2.6.8 and 6.1.1.4'
Ni Ni -3.0029 0.5091 'International Tables Vol C Tables 4.2.6.8 and 6.1.1.4'
O O 0.0492 0.0322 'International Tables Vol C Tables 4.2.6.8 and 6.1.1.4'
S S 0.3331 0.5567 'International Tables Vol C Tables 4.2.6.8 and 6.1.1.4'

loop_
_geom_angle_atom_site_label_1
_geom_angle_atom_site_label_2
_geom_angle_atom_site_label_3
_geom_angle
_geom_angle_site_symmetry_1
_geom_angle_site_symmetry_3
_geom_angle_publ_flag
S9 Ni1 S7 93.050(17) . . ?
S9 Ni1 S16 86.082(17) . . ?
S9 Ni1 S15 178.03(2) . . ?
S16 Ni1 S7 176.66(2) . . ?
S16 Ni1 S15 93.006(18) . . ?
S15 Ni1 S7 87.958(17) . . ?
C5 S6 C2 97.51(8) . . ?
C3 S9 Ni1 102.30(5) . . ?
C2 S7 Ni1 102.00(5) . . ?
C14 S16 Ni1 102.23(6) . . ?
C10 S15 Ni1 102.31(6) . . ?
C5 S4 C3 97.38(8) . . ?
C12 S13 C14 97.58(8) . . ?
C12 S11 C10 97.38(8) . . ?
H21A N21 H21B 109.5 . . ?
H21A N21 H21C 109.5 . . ?
H21B N21 H21C 109.5 . . ?
C20 N21 H21A 109.5 . . ?
C20 N21 H21B 109.5 . . ?
C20 N21 H21C 109.5 . . ?
S9 C3 S4 122.49(9) . . ?
C2 C3 S9 121.21(12) . . ?
C2 C3 S4 116.31(12) . . ?
S7 C2 S6 123.03(9) . . ?
C3 C2 S6 115.70(12) . . ?
C3 C2 S7 121.27(12) . . ?
S13 C12 S11 113.13(10) . . ?
S17 C12 S13 123.26(11) . . ?
S17 C12 S11 123.61(11) . . ?
S15 C10 S11 123.04(10) . . ?
C14 C10 S15 121.01(12) . . ?
C14 C10 S11 115.95(12) . . ?
S6 C5 S4 113.06(9) . . ?
S8 C5 S6 123.50(10) . . ?
S8 C5 S4 123.44(10) . . ?
S16 C14 S13 122.69(10) . . ?
C10 C14 S16 121.41(12) . . ?
C10 C14 S13 115.90(12) . . ?
C24 O23 C27 110.2(7) . . ?
N21 C20 H20A 109.0 . . ?
N21 C20 H20B 109.0 . . ?
N21 C20 H20C 109.6 . . ?
N21 C20 H20D 109.6 . . ?
N21 C20 C19 112.85(19) . . ?
H20A C20 H20B 107.8 . . ?
H20C C20 H20D 108.2 . . ?
C19 C20 H20A 109.0 . . ?
C19 C20 H20B 109.0 . . ?
C19A C20 N21 110.1(3) . . ?
C19A C20 H20C 109.6 . . ?
C19A C20 H20D 109.6 . . ?
H30A C30 H30B 108.1 . . ?
C31 C30 H30A 109.5 . . ?
C31 C30 H30B 109.5 . . ?
O3 C30 H30A 109.5 . . ?
O3 C30 H30B 109.5 . . ?
O3 C30 C31 110.8(8) . . ?
H32A C32 H32B 108.3 . . ?
O28 C32 H32A 110.0 . . ?
O28 C32 H32B 110.0 . . ?
O28 C32 C8 108.7(5) . . ?
C8 C32 H32A 110.0 . . ?
C8 C32 H32B 110.0 . . ?
H22A C22 H22B 108.3 . . ?
C24 C22 H22A 110.0 . . ?
C24 C22 H22B 110.0 . . ?
O1 C22 H22A 110.0 . . ?
O1 C22 H22B 110.0 . . ?
O1 C22 C24 108.6(8) . . ?
H37A C37 H37B 108.3 . . ?
O2 C37 H37A 109.9 . . ?
O2 C37 H37B 109.9 . . ?
O2 C37 C1 109.1(10) . . ?
C1 C37 H37A 109.9 . . ?
C1 C37 H37B 109.9 . . ?
Cl18 C19 H19A 109.2 . . ?
Cl18 C19 H19B 109.2 . . ?
C20 C19 Cl18 112.1(2) . . ?
C20 C19 H19A 109.2 . . ?
C20 C19 H19B 109.2 . . ?
H19A C19 H19B 107.9 . . ?
C31 O28 C32 111.0(6) . . ?
O23 C27 H27A 109.9 . . ?
O23 C27 H27B 109.9 . . ?
O23 C27 C26 108.9(7) . . ?
H27A C27 H27B 108.3 . . ?
C26 C27 H27A 109.9 . . ?
C26 C27 H27B 109.9 . . ?
H40A C40 H40B 106.4 . . ?
O6 C40 H40A 106.3 . . ?
O6 C40 H40B 106.3 . . ?
C4 C40 H40A 106.3 . . ?
C4 C40 H40B 106.3 . . ?
C4 C40 O6 124.0(7) . . ?
O23 C24 C22 108.9(7) . . ?
O23 C24 H24A 109.9 . . ?
O23 C24 H24B 109.9 . . ?
C22 C24 H24A 109.9 . . ?
C22 C24 H24B 109.9 . . ?
H24A C24 H24B 108.3 . . ?
C30 C31 H31A 109.9 . . ?
C30 C31 H31B 109.9 . . ?
O28 C31 C30 109.1(6) . . ?
O28 C31 H31A 109.9 . . ?
O28 C31 H31B 109.9 . . ?
H31A C31 H31B 108.3 . . ?
C27 C26 H26A 109.7 . . ?
C27 C26 H26B 109.7 . . ?
H26A C26 H26B 108.2 . . ?
O6 C26 C27 109.7(6) . . ?
O6 C26 H26A 109.7 . . ?
O6 C26 H26B 109.7 . . ?
C20 C19A H19C 109.4 . . ?
C20 C19A H19D 109.4 . . ?
C20 C19A Cl 111.1(5) . . ?
H19C C19A H19D 108.0 . . ?
Cl C19A H19C 109.4 . . ?
Cl C19A H19D 109.4 . . ?
C22 O1 C8 114.0(7) . . ?
C37 O2 C4 112.1(7) . . ?
C30 O3 C1 112.5(7) . . ?
C26 O6 C40 130.4(6) . . ?
C32 C8 H8A 110.1 . . ?
C32 C8 H8B 110.1 . . ?
O1 C8 C32 108.2(6) . . ?
O1 C8 H8A 110.1 . . ?
O1 C8 H8B 110.1 . . ?
H8A C8 H8B 108.4 . . ?
C40 C4 O2 126.3(8) . . ?
C40 C4 H4A 105.7 . . ?
C40 C4 H4B 105.7 . . ?
O2 C4 H4A 105.7 . . ?
O2 C4 H4B 105.7 . . ?
H4A C4 H4B 106.2 . . ?
C37 C1 H1A 109.4 . . ?
C37 C1 H1B 109.4 . . ?
O3 C1 C37 111.2(9) . . ?
O3 C1 H1A 109.4 . . ?
O3 C1 H1B 109.4 . . ?
H1A C1 H1B 108.0 . . ?
C8A O1A C22A 113.7(5) . . ?
C24A O23A C27A 111.7(6) . . ?
O1A C22A H22C 110.1 . . ?
O1A C22A H22D 110.1 . . ?
O1A C22A C24A 107.8(6) . . ?
H22C C22A H22D 108.5 . . ?
C24A C22A H22C 110.1 . . ?
C24A C22A H22D 110.1 . . ?
O23A C27A H27C 109.6 . . ?
O23A C27A H27D 109.6 . . ?
O23A C27A C26A 110.1(5) . . ?
H27C C27A H27D 108.2 . . ?
C26A C27A H27C 109.6 . . ?
C26A C27A H27D 109.6 . . ?
O23A C24A C22A 108.4(6) . . ?
O23A C24A H24C 110.0 . . ?
O23A C24A H24D 110.0 . . ?
C22A C24A H24C 110.0 . . ?
C22A C24A H24D 110.0 . . ?
H24C C24A H24D 108.4 . . ?
C27A C26A H26C 109.8 . . ?
C27A C26A H26D 109.8 . . ?
H26C C26A H26D 108.2 . . ?
O6A C26A C27A 109.5(5) . . ?
O6A C26A H26C 109.8 . . ?
O6A C26A H26D 109.8 . . ?
O1A C8A H8AA 110.0 . . ?
O1A C8A H8AB 110.0 . . ?
O1A C8A C32A 108.3(4) . . ?
H8AA C8A H8AB 108.4 . . ?
C32A C8A H8AA 110.0 . . ?
C32A C8A H8AB 110.0 . . ?
C40A O6A C26A 112.9(5) . . ?
C8A C32A H32C 109.7 . . ?
C8A C32A H32D 109.7 . . ?
H32C C32A H32D 108.2 . . ?
O28A C32A C8A 109.6(4) . . ?
O28A C32A H32C 109.7 . . ?
O28A C32A H32D 109.7 . . ?
O6A C40A H40C 106.7 . . ?
O6A C40A H40D 106.7 . . ?
H40C C40A H40D 106.6 . . ?
C4A C40A O6A 122.6(7) . . ?
C4A C40A H40C 106.7 . . ?
C4A C40A H40D 106.7 . . ?
C31A O28A C32A 110.9(6) . . ?
C40A C4A H4AA 105.4 . . ?
C40A C4A H4AB 105.4 . . ?
C40A C4A O2A 127.6(6) . . ?
H4AA C4A H4AB 106.0 . . ?
O2A C4A H4AA 105.4 . . ?
O2A C4A H4AB 105.4 . . ?
O28A C31A H31C 110.1 . . ?
O28A C31A H31D 110.1 . . ?
O28A C31A C30A 107.9(8) . . ?
H31C C31A H31D 108.4 . . ?
C30A C31A H31C 110.1 . . ?
C30A C31A H31D 110.1 . . ?
C37A O2A C4A 135.6(6) . . ?
C31A C30A H30C 110.0 . . ?
C31A C30A H30D 110.0 . . ?
H30C C30A H30D 108.4 . . ?
O3A C30A C31A 108.5(7) . . ?
O3A C30A H30C 110.0 . . ?
O3A C30A H30D 110.0 . . ?
O2A C37A H37C 110.0 . . ?
O2A C37A H37D 110.0 . . ?
O2A C37A C1A 108.4(7) . . ?
H37C C37A H37D 108.4 . . ?
C1A C37A H37C 110.0 . . ?
C1A C37A H37D 110.0 . . ?
C1A O3A C30A 112.2(7) . . ?
C37A C1A H1AA 110.1 . . ?
C37A C1A H1AB 110.1 . . ?
O3A C1A C37A 108.1(9) . . ?
O3A C1A H1AA 110.1 . . ?
O3A C1A H1AB 110.1 . . ?
H1AA C1A H1AB 108.4 . . ?

loop_
_geom_bond_atom_site_label_1
_geom_bond_atom_site_label_2
_geom_bond_distance
_geom_bond_site_symmetry_2
_geom_bond_publ_flag
Ni1 S9 2.1591(5) . ?
Ni1 S7 2.1685(5) . ?
Ni1 S16 2.1598(5) . ?
Ni1 S15 2.1610(5) . ?
S6 C2 1.7433(16) . ?
S6 C5 1.7292(17) . ?
S9 C3 1.7168(16) . ?
S7 C2 1.7175(16) . ?
S16 C14 1.7112(16) . ?
S15 C10 1.7133(16) . ?
S4 C3 1.7386(16) . ?
S4 C5 1.7301(17) . ?
S13 C12 1.7241(19) . ?
S13 C14 1.7415(16) . ?
S11 C12 1.7303(19) . ?
S11 C10 1.7421(16) . ?
S8 C5 1.6472(16) . ?
S17 C12 1.6468(17) . ?
Cl18 C19 1.805(5) . ?
N21 H21A 0.8900 . ?
N21 H21B 0.8900 . ?
N21 H21C 0.8900 . ?
N21 C20 1.484(2) . ?
C3 C2 1.359(2) . ?
C10 C14 1.359(2) . ?
O23 C27 1.412(13) . ?
O23 C24 1.408(8) . ?
C20 H20A 0.9700 . ?
C20 H20B 0.9700 . ?
C20 H20C 0.9700 . ?
C20 H20D 0.9700 . ?
C20 C19 1.490(4) . ?
C20 C19A 1.417(6) . ?
C30 H30A 0.9700 . ?
C30 H30B 0.9700 . ?
C30 C31 1.510(16) . ?
C30 O3 1.367(14) . ?
C32 H32A 0.9700 . ?
C32 H32B 0.9700 . ?
C32 O28 1.417(8) . ?
C32 C8 1.496(10) . ?
C22 H22A 0.9700 . ?
C22 H22B 0.9700 . ?
C22 C24 1.517(14) . ?
C22 O1 1.403(14) . ?
C37 H37A 0.9700 . ?
C37 H37B 0.9700 . ?
C37 O2 1.404(17) . ?
C37 C1 1.506(16) . ?
C19 H19A 0.9700 . ?
C19 H19B 0.9700 . ?
O28 C31 1.399(8) . ?
C27 H27A 0.9700 . ?
C27 H27B 0.9700 . ?
C27 C26 1.482(13) . ?
C40 H40A 0.9700 . ?
C40 H40B 0.9700 . ?
C40 O6 1.594(11) . ?
C40 C4 1.067(12) . ?
C24 H24A 0.9700 . ?
C24 H24B 0.9700 . ?
C31 H31A 0.9700 . ?
C31 H31B 0.9700 . ?
C26 H26A 0.9700 . ?
C26 H26B 0.9700 . ?
C26 O6 1.421(8) . ?
C19A H19C 0.9700 . ?
C19A H19D 0.9700 . ?
C19A Cl 1.760(9) . ?
O1 C8 1.423(9) . ?
O2 C4 1.414(11) . ?
O3 C1 1.407(8) . ?
C8 H8A 0.9700 . ?
C8 H8B 0.9700 . ?
C4 H4A 0.9700 . ?
C4 H4B 0.9700 . ?
C1 H1A 0.9700 . ?
C1 H1B 0.9700 . ?
O1A C22A 1.424(7) . ?
O1A C8A 1.410(7) . ?
O23A C27A 1.421(7) . ?
O23A C24A 1.392(12) . ?
C22A H22C 0.9700 . ?
C22A H22D 0.9700 . ?
C22A C24A 1.524(12) . ?
C27A H27C 0.9700 . ?
C27A H27D 0.9700 . ?
C27A C26A 1.478(11) . ?
C24A H24C 0.9700 . ?
C24A H24D 0.9700 . ?
C26A H26C 0.9700 . ?
C26A H26D 0.9700 . ?
C26A O6A 1.423(10) . ?
C8A H8AA 0.9700 . ?
C8A H8AB 0.9700 . ?
C8A C32A 1.481(8) . ?
O6A C40A 1.412(8) . ?
C32A H32C 0.9700 . ?
C32A H32D 0.9700 . ?
C32A O28A 1.422(6) . ?
C40A H40C 0.9700 . ?
C40A H40D 0.9700 . ?
C40A C4A 1.059(10) . ?
O28A C31A 1.415(13) . ?
C4A H4AA 0.9700 . ?
C4A H4AB 0.9700 . ?
C4A O2A 1.570(9) . ?
C31A H31C 0.9700 . ?
C31A H31D 0.9700 . ?
C31A C30A 1.517(13) . ?
O2A C37A 1.436(8) . ?
C30A H30C 0.9700 . ?
C30A H30D 0.9700 . ?
C30A O3A 1.428(6) . ?
C37A H37C 0.9700 . ?
C37A H37D 0.9700 . ?
C37A C1A 1.520(12) . ?
O3A C1A 1.391(15) . ?
C1A H1AA 0.9700 . ?
C1A H1AB 0.9700 . ?

loop_
_geom_torsion_atom_site_label_1
_geom_torsion_atom_site_label_2
_geom_torsion_atom_site_label_3
_geom_torsion_atom_site_label_4
_geom_torsion
_geom_torsion_site_symmetry_1
_geom_torsion_site_symmetry_2
_geom_torsion_site_symmetry_3
_geom_torsion_site_symmetry_4
_geom_torsion_publ_flag
Ni1 S9 C3 S4 -178.01(9) . . . . ?
Ni1 S9 C3 C2 2.23(15) . . . . ?
Ni1 S7 C2 S6 177.01(9) . . . . ?
Ni1 S7 C2 C3 -3.34(15) . . . . ?
Ni1 S16 C14 S13 -177.78(9) . . . . ?
Ni1 S16 C14 C10 1.85(15) . . . . ?
Ni1 S15 C10 S11 -179.27(9) . . . . ?
Ni1 S15 C10 C14 0.97(15) . . . . ?
S9 C3 C2 S6 -179.52(9) . . . . ?
S9 C3 C2 S7 0.8(2) . . . . ?
S15 C10 C14 S16 -2.0(2) . . . . ?
S15 C10 C14 S13 177.64(9) . . . . ?
S4 C3 C2 S6 0.70(18) . . . . ?
S4 C3 C2 S7 -178.97(9) . . . . ?
S11 C10 C14 S16 178.21(9) . . . . ?
S11 C10 C14 S13 -2.15(18) . . . . ?
N21 C20 C19 Cl18 -72.4(3) . . . . ?
N21 C20 C19A Cl 81.1(5) . . . . ?
C3 S4 C5 S6 -1.70(11) . . . . ?
C3 S4 C5 S8 177.87(12) . . . . ?
C2 S6 C5 S4 2.00(11) . . . . ?
C2 S6 C5 S8 -177.57(12) . . . . ?
C12 S13 C14 S16 -179.87(11) . . . . ?
C12 S13 C14 C10 0.49(15) . . . . ?
C12 S11 C10 S15 -177.11(11) . . . . ?
C12 S11 C10 C14 2.66(15) . . . . ?
C10 S11 C12 S13 -2.23(11) . . . . ?
C10 S11 C12 S17 177.92(12) . . . . ?
C5 S6 C2 S7 178.02(11) . . . . ?
C5 S6 C2 C3 -1.65(15) . . . . ?
C5 S4 C3 S9 -179.16(11) . . . . ?
C5 S4 C3 C2 0.62(15) . . . . ?
C14 S13 C12 S11 1.32(11) . . . . ?
C14 S13 C12 S17 -178.84(12) . . . . ?
O23 C27 C26 O6 63.7(8) . . . . ?
C30 O3 C1 C37 173.9(9) . . . . ?
C32 O28 C31 C30 -177.6(7) . . . . ?
C22 O1 C8 C32 172.1(6) . . . . ?
C37 O2 C4 C40 137.0(12) . . . . ?
O28 C32 C8 O1 64.4(6) . . . . ?
C27 O23 C24 C22 177.3(7) . . . . ?
C27 C26 O6 C40 146.7(8) . . . . ?
C24 O23 C27 C26 175.9(6) . . . . ?
C24 C22 O1 C8 -177.7(6) . . . . ?
C31 C30 O3 C1 -178.3(7) . . . . ?
O1 C22 C24 O23 -64.8(8) . . . . ?
O2 C37 C1 O3 65.0(11) . . . . ?
O3 C30 C31 O28 -62.6(11) . . . . ?
O6 C40 C4 O2 5.9(16) . . . . ?
C8 C32 O28 C31 -174.4(5) . . . . ?
C4 C40 O6 C26 153.8(9) . . . . ?
C1 C37 O2 C4 -177.1(8) . . . . ?
O1A C22A C24A O23A -63.9(7) . . . . ?
O1A C8A C32A O28A 65.5(5) . . . . ?
O23A C27A C26A O6A 65.3(6) . . . . ?
C22A O1A C8A C32A 174.1(4) . . . . ?
C27A O23A C24A C22A 174.5(5) . . . . ?
C27A C26A O6A C40A 179.6(5) . . . . ?
C24A O23A C27A C26A 175.3(6) . . . . ?
C26A O6A C40A C4A 165.1(10) . . . . ?
C8A O1A C22A C24A -175.1(5) . . . . ?
C8A C32A O28A C31A 177.7(7) . . . . ?
O6A C40A C4A O2A -5.5(17) . . . . ?
C32A O28A C31A C30A -178.1(6) . . . . ?
C40A C4A O2A C37A 135.2(11) . . . . ?
O28A C31A C30A O3A -62.5(9) . . . . ?
C4A O2A C37A C1A 158.0(8) . . . . ?
C31A C30A O3A C1A -172.6(8) . . . . ?
O2A C37A C1A O3A 64.5(9) . . . . ?
C30A O3A C1A C37A 176.1(6) . . . . ?
